data_4132727
loop_
_publ_author_name
'Carmona, Jos\'e A'
'Hornillos, Valent\'in'
'Ram\'irez-L\'opez, Pedro'
'Ros, Abel'
'Iglesias-Sig\"uenza, Javier'
'G\'omez-Bengoa, Enrique'
'Fern\'andez, Rosario'
'Lassaletta, Jos\'e M'

_publ_section_title
;
 Dynamic Kinetic Asymmetric Heck Reaction for the Simultaneous Generation
 of Central and Axial Chirality.
;
_journal_issue 35
_journal_name_full 'Journal of the American Chemical Society'
_journal_page_first 11067
_journal_page_last 11075
_journal_paper_doi 10.1021/jacs.8b05819
_journal_volume 140
_journal_year 2018
_chemical_formula_sum 'C112 H104 N8 O8'
_chemical_formula_weight 1690.03
_space_group_IT_number 19
_space_group_name_Hall 'P 2ac 2ab'
_space_group_name_H-M_alt 'P 21 21 21'
_symmetry_cell_setting orthorhombic
_symmetry_space_group_name_H-M 'P 21 21 21'
_atom_sites_solution_hydrogens geom
_atom_sites_solution_primary direct
_atom_sites_solution_secondary difmap
_audit_creation_method SHELXL-97
_cell_angle_alpha 90.00
_cell_angle_beta 90.00
_cell_angle_gamma 90.00
_cell_formula_units_Z 1
_cell_length_a 9.3299(4)
_cell_length_b 11.8388(5)
_cell_length_c 20.3171(9)
_cell_measurement_reflns_used 9800
_cell_measurement_temperature 100(2)
_cell_measurement_theta_max 65.32
_cell_measurement_theta_min 3.73
_cell_volume 2244.12(17)
_computing_cell_refinement 'Bruker SAINT'
_computing_data_collection 'Bruker APEX2'
_computing_data_reduction 'Bruker SAINT'
_computing_molecular_graphics 'Bruker SHELXTL'
_computing_publication_material 'Bruker SHELXTL'
_computing_structure_refinement 'SHELXL-97 (Sheldrick, 2008)'
_computing_structure_solution 'SHELXS-97 (Sheldrick, 2008)'
_diffrn_ambient_temperature 100(2)
_diffrn_measured_fraction_theta_full 0.967
_diffrn_measured_fraction_theta_max 0.967
_diffrn_measurement_device_type 'Bruker APEX-II CCD'
_diffrn_measurement_method '\f and \w scans'
_diffrn_radiation_monochromator graphite
_diffrn_radiation_source 'fine-focus sealed tube'
_diffrn_radiation_type CuK\a
_diffrn_radiation_wavelength 1.54178
_diffrn_reflns_av_R_equivalents 0.0616
_diffrn_reflns_av_sigmaI/netI 0.0335
_diffrn_reflns_limit_h_max 7
_diffrn_reflns_limit_h_min -10
_diffrn_reflns_limit_k_max 12
_diffrn_reflns_limit_k_min -13
_diffrn_reflns_limit_l_max 23
_diffrn_reflns_limit_l_min -22
_diffrn_reflns_number 21829
_diffrn_reflns_theta_full 65.44
_diffrn_reflns_theta_max 65.44
_diffrn_reflns_theta_min 4.32
_exptl_absorpt_coefficient_mu 0.622
_exptl_absorpt_correction_T_max 0.9404
_exptl_absorpt_correction_T_min 0.6954
_exptl_absorpt_correction_type multi-scan
_exptl_absorpt_process_details
; 
 SADABS, Bruker (2006). APEX 2. Version 2.1. Bruker Analytical 
 X-ray Solutions, Madison, Wisconsin, USA. 
;
_exptl_crystal_colour colourless
_exptl_crystal_density_diffrn 1.251
_exptl_crystal_density_method 'not measured'
_exptl_crystal_description Prism
_exptl_crystal_F_000 896
_exptl_crystal_size_max 0.63
_exptl_crystal_size_mid 0.45
_exptl_crystal_size_min 0.10
_refine_diff_density_max 0.143
_refine_diff_density_min -0.176
_refine_diff_density_rms 0.039
_refine_ls_abs_structure_details 'Flack H D (1983), Acta Cryst. A39, 876-881'
_refine_ls_abs_structure_Flack -0.2(2)
_refine_ls_extinction_method none
_refine_ls_goodness_of_fit_ref 0.867
_refine_ls_hydrogen_treatment mixed
_refine_ls_matrix_type full
_refine_ls_number_parameters 292
_refine_ls_number_reflns 3699
_refine_ls_number_restraints 0
_refine_ls_restrained_S_all 0.867
_refine_ls_R_factor_all 0.0353
_refine_ls_R_factor_gt 0.0351
_refine_ls_shift/su_max 0.000
_refine_ls_shift/su_mean 0.000
_refine_ls_structure_factor_coef Fsqd
_refine_ls_weighting_details 'calc w=1/[\s^2^(Fo^2^)+(0.1000P)^2^+0.4500P] where P=(Fo^2^+2Fc^2^)/3'
_refine_ls_weighting_scheme calc
_refine_ls_wR_factor_gt 0.1082
_refine_ls_wR_factor_ref 0.1086
_reflns_number_gt 3660
_reflns_number_total 3699
_reflns_threshold_expression >2sigma(I)
_cod_data_source_file ja8b05819_si_004.cif
_cod_data_source_block igl5917a
_cod_depositor_comments
;
The following automatic conversions were performed:

data item '_symmetry_cell_setting' value 'Orthorhombic' was changed
to 'orthorhombic' in accordance with the
/home/saulius/struct/COD-crude-data/automatic-downloads/DataCite-retrospective/ACS/depositions/lib/dictionaries/cif_core.dic
dictionary named 'cif_core.dic' version 2.4.2 last updated on
2011-04-26.

Automatic conversion script
Id: cif_fix_values 6909 2019-04-08 15:41:33Z antanas 
;
_cod_original_sg_symbol_H-M P2(1)2(1)2(1)
_cod_database_code 4132727

loop_
_symmetry_equiv_pos_as_xyz
'x, y, z'
'-x+1/2, -y, z+1/2'
'-x, y+1/2, -z+1/2'
'x+1/2, -y+1/2, -z'

loop_
_atom_site_label
_atom_site_type_symbol
_atom_site_fract_x
_atom_site_fract_y
_atom_site_fract_z
_atom_site_U_iso_or_equiv
_atom_site_adp_type
_atom_site_occupancy
_atom_site_symmetry_multiplicity
_atom_site_calc_flag
_atom_site_refinement_flags
O1 O 0.44682(14) 1.07280(10) -0.06315(6) 0.0306(3) Uani 1 1 d .
O2 O 0.44666(13) 1.00671(10) 0.04279(6) 0.0261(3) Uani 1 1 d .
N1 N 0.68782(18) 0.61295(12) 0.10533(8) 0.0309(4) Uani 1 1 d .
N2 N 0.54946(16) 0.90555(12) -0.03615(7) 0.0268(3) Uani 1 1 d .
C1 C 0.6136(2) 0.51493(14) 0.11422(10) 0.0351(4) Uani 1 1 d .
H1 H 0.6456 0.4505 0.0926 0.042 Uiso 1 1 calc R
C2 C 0.4948(2) 0.50620(14) 0.15313(9) 0.0303(4) Uani 1 1 d .
H2 H 0.4464 0.4378 0.1565 0.036 Uiso 1 1 calc R
C3 C 0.44623(18) 0.60128(14) 0.18801(8) 0.0234(3) Uani 1 1 d .
C4 C 0.32617(18) 0.59801(15) 0.23156(9) 0.0270(4) Uani 1 1 d .
H4 H 0.2769 0.5306 0.2379 0.032 Uiso 1 1 calc R
C5 C 0.28316(19) 0.69308(16) 0.26395(9) 0.0295(4) Uani 1 1 d .
H5 H 0.2051 0.6899 0.2924 0.035 Uiso 1 1 calc R
C6 C 0.35632(19) 0.79615(15) 0.25465(9) 0.0307(4) Uani 1 1 d .
H6 H 0.3254 0.8607 0.2766 0.037 Uiso 1 1 calc R
C7 C 0.47342(17) 0.80199(14) 0.21323(8) 0.0256(4) Uani 1 1 d .
H7 H 0.5214 0.8702 0.2077 0.031 Uiso 1 1 calc R
C8 C 0.52038(17) 0.70489(13) 0.17934(8) 0.0232(3) Uani 1 1 d .
C9 C 0.64191(18) 0.70434(14) 0.13589(8) 0.0243(4) Uani 1 1 d .
C10 C 0.72422(17) 0.81077(13) 0.12141(8) 0.0237(4) Uani 1 1 d .
C11 C 0.82417(18) 0.85220(14) 0.16915(9) 0.0261(4) Uani 1 1 d .
C12 C 0.84653(19) 0.79912(15) 0.23099(9) 0.0295(4) Uani 1 1 d .
H12 H 0.7969 0.7332 0.2411 0.035 Uiso 1 1 calc R
C13 C 0.9405(2) 0.84371(16) 0.27622(9) 0.0342(4) Uani 1 1 d .
H13 H 0.9527 0.8084 0.3167 0.041 Uiso 1 1 calc R
C14 C 1.0183(2) 0.94233(17) 0.26165(10) 0.0355(4) Uani 1 1 d .
H14 H 1.0814 0.9722 0.2925 0.043 Uiso 1 1 calc R
C15 C 1.00118(18) 0.99417(16) 0.20209(10) 0.0333(4) Uani 1 1 d .
H15 H 1.0542 1.0587 0.1926 0.040 Uiso 1 1 calc R
C16 C 0.90369(17) 0.95148(15) 0.15419(9) 0.0278(4) Uani 1 1 d .
C17 C 0.88253(18) 1.00489(15) 0.09286(9) 0.0301(4) Uani 1 1 d .
H17 H 0.9340 1.0700 0.0829 0.036 Uiso 1 1 calc R
C18 C 0.78798(18) 0.96276(15) 0.04797(9) 0.0287(4) Uani 1 1 d .
H18 H 0.7774 0.9985 0.0075 0.034 Uiso 1 1 calc R
C19 C 0.70561(17) 0.86507(14) 0.06221(9) 0.0247(4) Uani 1 1 d .
C20 C 0.59857(18) 0.82080(13) 0.01151(8) 0.0253(4) Uani 1 1 d .
H20 H 0.5160 0.7871 0.0339 0.030 Uiso 1 1 calc R
C21 C 0.6665(2) 0.73478(15) -0.03441(9) 0.0314(4) Uani 1 1 d .
H21 H 0.7098 0.6684 -0.0202 0.038 Uiso 1 1 calc R
C22 C 0.6568(2) 0.76526(16) -0.09677(9) 0.0339(4) Uani 1 1 d .
H22 H 0.6928 0.7231 -0.1317 0.041 Uiso 1 1 calc R
C23 C 0.5811(2) 0.87577(15) -0.10444(9) 0.0322(4) Uani 1 1 d .
H23A H 0.6423 0.9317 -0.1251 0.039 Uiso 1 1 calc R
H23B H 0.4939 0.8676 -0.1301 0.039 Uiso 1 1 calc R
C24 C 0.47746(18) 1.00179(13) -0.02240(8) 0.0247(4) Uani 1 1 d .
C25 C 0.39199(19) 1.11197(14) 0.07202(8) 0.0266(4) Uani 1 1 d .
C26 C 0.3830(2) 1.08240(17) 0.14453(9) 0.0354(4) Uani 1 1 d .
H26A H 0.3185 1.0200 0.1504 0.053 Uiso 1 1 calc R
H26B H 0.3485 1.1465 0.1687 0.053 Uiso 1 1 calc R
H26C H 0.4765 1.0619 0.1603 0.053 Uiso 1 1 calc R
C27 C 0.5000(2) 1.20668(16) 0.06109(10) 0.0421(5) Uani 1 1 d .
H27A H 0.5929 1.1826 0.0758 0.063 Uiso 1 1 calc R
H27B H 0.4710 1.2722 0.0855 0.063 Uiso 1 1 calc R
H27C H 0.5040 1.2249 0.0151 0.063 Uiso 1 1 calc R
C28 C 0.2462(2) 1.14093(18) 0.04430(10) 0.0386(5) Uani 1 1 d .
H28A H 0.2562 1.1646 -0.0007 0.058 Uiso 1 1 calc R
H28B H 0.2045 1.2009 0.0696 0.058 Uiso 1 1 calc R
H28C H 0.1854 1.0756 0.0463 0.058 Uiso 1 1 calc R

loop_
_atom_site_aniso_label
_atom_site_aniso_U_11
_atom_site_aniso_U_22
_atom_site_aniso_U_33
_atom_site_aniso_U_23
_atom_site_aniso_U_13
_atom_site_aniso_U_12
O1 0.0359(7) 0.0257(6) 0.0303(6) 0.0036(5) 0.0009(5) 0.0011(5)
O2 0.0269(6) 0.0256(6) 0.0258(6) -0.0024(5) 0.0035(4) 0.0024(5)
N1 0.0377(8) 0.0220(7) 0.0331(8) 0.0026(6) 0.0068(6) 0.0035(6)
N2 0.0303(7) 0.0265(7) 0.0236(7) -0.0004(6) 0.0025(6) 0.0035(6)
C1 0.0476(11) 0.0191(8) 0.0386(10) 0.0011(8) 0.0102(9) 0.0001(8)
C2 0.0384(10) 0.0202(8) 0.0322(9) 0.0032(7) 0.0011(7) -0.0023(7)
C3 0.0234(7) 0.0247(8) 0.0222(8) 0.0024(7) -0.0032(6) -0.0002(6)
C4 0.0213(8) 0.0287(9) 0.0309(9) 0.0039(7) -0.0015(7) -0.0018(7)
C5 0.0219(8) 0.0361(9) 0.0306(9) 0.0009(7) 0.0017(6) 0.0000(7)
C6 0.0252(9) 0.0296(9) 0.0373(9) -0.0066(8) 0.0018(7) 0.0024(7)
C7 0.0222(8) 0.0238(8) 0.0308(9) -0.0020(7) -0.0014(7) -0.0004(6)
C8 0.0228(8) 0.0235(8) 0.0234(8) 0.0012(7) -0.0031(6) 0.0007(6)
C9 0.0243(8) 0.0228(8) 0.0259(8) 0.0012(7) -0.0002(6) 0.0008(7)
C10 0.0206(7) 0.0209(8) 0.0295(8) -0.0003(7) 0.0059(6) 0.0027(6)
C11 0.0206(8) 0.0240(8) 0.0336(9) -0.0039(7) 0.0042(7) 0.0036(6)
C12 0.0277(9) 0.0281(9) 0.0328(9) -0.0006(7) 0.0005(7) 0.0036(7)
C13 0.0292(9) 0.0395(10) 0.0338(9) -0.0044(8) -0.0037(7) 0.0103(8)
C14 0.0224(9) 0.0407(10) 0.0432(11) -0.0145(9) -0.0051(7) 0.0078(8)
C15 0.0200(8) 0.0331(9) 0.0466(11) -0.0101(8) 0.0019(7) 0.0002(7)
C16 0.0195(8) 0.0250(8) 0.0391(10) -0.0038(8) 0.0057(7) 0.0021(7)
C17 0.0221(8) 0.0273(8) 0.0409(10) 0.0003(8) 0.0072(7) -0.0042(7)
C18 0.0257(8) 0.0271(8) 0.0333(9) 0.0066(7) 0.0059(7) -0.0005(7)
C19 0.0197(7) 0.0229(8) 0.0315(9) -0.0011(7) 0.0060(6) 0.0009(6)
C20 0.0241(8) 0.0232(8) 0.0287(8) 0.0022(7) 0.0039(6) -0.0001(6)
C21 0.0337(9) 0.0243(8) 0.0361(10) -0.0017(7) 0.0032(7) 0.0016(7)
C22 0.0388(9) 0.0290(9) 0.0338(9) -0.0023(8) 0.0068(8) 0.0030(8)
C23 0.0375(10) 0.0311(9) 0.0279(9) -0.0014(7) 0.0058(7) 0.0022(8)
C24 0.0222(8) 0.0236(8) 0.0284(8) -0.0003(7) 0.0019(6) -0.0021(6)
C25 0.0277(8) 0.0234(8) 0.0288(9) -0.0059(7) 0.0025(7) -0.0002(7)
C26 0.0384(10) 0.0375(10) 0.0303(9) -0.0057(8) 0.0054(8) 0.0029(8)
C27 0.0501(12) 0.0338(10) 0.0424(11) -0.0092(9) 0.0044(9) -0.0135(9)
C28 0.0320(9) 0.0422(11) 0.0416(10) -0.0055(9) -0.0021(8) 0.0099(8)

loop_
_atom_type_symbol
_atom_type_description
_atom_type_scat_dispersion_real
_atom_type_scat_dispersion_imag
_atom_type_scat_source
C C 0.0181 0.0091 'International Tables Vol C Tables 4.2.6.8 and 6.1.1.4'
H H 0.0000 0.0000 'International Tables Vol C Tables 4.2.6.8 and 6.1.1.4'
N N 0.0311 0.0180 'International Tables Vol C Tables 4.2.6.8 and 6.1.1.4'
O O 0.0492 0.0322 'International Tables Vol C Tables 4.2.6.8 and 6.1.1.4'

loop_
_geom_angle_atom_site_label_1
_geom_angle_atom_site_label_2
_geom_angle_atom_site_label_3
_geom_angle
C24 O2 C25 120.25(13)
C9 N1 C1 118.09(15)
C24 N2 C23 119.98(14)
C24 N2 C20 126.51(14)
C23 N2 C20 113.48(14)
N1 C1 C2 123.60(16)
N1 C1 H1 118.2
C2 C1 H1 118.2
C1 C2 C3 119.55(16)
C1 C2 H2 120.2
C3 C2 H2 120.2
C2 C3 C8 118.20(15)
C2 C3 C4 122.94(16)
C8 C3 C4 118.86(15)
C5 C4 C3 120.49(16)
C5 C4 H4 119.8
C3 C4 H4 119.8
C4 C5 C6 120.44(16)
C4 C5 H5 119.8
C6 C5 H5 119.8
C7 C6 C5 120.52(16)
C7 C6 H6 119.7
C5 C6 H6 119.7
C6 C7 C8 120.18(15)
C6 C7 H7 119.9
C8 C7 H7 119.9
C7 C8 C3 119.51(14)
C7 C8 C9 123.30(15)
C3 C8 C9 117.19(14)
N1 C9 C8 123.31(15)
N1 C9 C10 115.41(14)
C8 C9 C10 121.27(14)
C19 C10 C11 120.98(15)
C19 C10 C9 119.87(15)
C11 C10 C9 119.13(15)
C12 C11 C16 118.55(16)
C12 C11 C10 122.91(16)
C16 C11 C10 118.54(15)
C13 C12 C11 120.99(17)
C13 C12 H12 119.5
C11 C12 H12 119.5
C12 C13 C14 120.47(17)
C12 C13 H13 119.8
C14 C13 H13 119.8
C15 C14 C13 119.93(17)
C15 C14 H14 120.0
C13 C14 H14 120.0
C14 C15 C16 121.37(17)
C14 C15 H15 119.3
C16 C15 H15 119.3
C17 C16 C11 119.06(16)
C17 C16 C15 122.25(16)
C11 C16 C15 118.69(16)
C18 C17 C16 121.15(16)
C18 C17 H17 119.4
C16 C17 H17 119.4
C17 C18 C19 120.83(17)
C17 C18 H18 119.6
C19 C18 H18 119.6
C10 C19 C18 119.42(16)
C10 C19 C20 120.81(14)
C18 C19 C20 119.77(15)
N2 C20 C21 100.56(14)
N2 C20 C19 114.48(13)
C21 C20 C19 111.81(14)
N2 C20 H20 109.9
C21 C20 H20 109.9
C19 C20 H20 109.9
C22 C21 C20 112.19(16)
C22 C21 H21 123.9
C20 C21 H21 123.9
C21 C22 C23 111.79(17)
C21 C22 H22 124.1
C23 C22 H22 124.1
N2 C23 C22 101.98(14)
N2 C23 H23A 111.4
C22 C23 H23A 111.4
N2 C23 H23B 111.4
C22 C23 H23B 111.4
H23A C23 H23B 109.2
O1 C24 N2 124.04(15)
O1 C24 O2 125.89(16)
N2 C24 O2 110.07(14)
O2 C25 C28 110.71(14)
O2 C25 C26 102.45(13)
C28 C25 C26 111.40(15)
O2 C25 C27 109.58(14)
C28 C25 C27 111.95(16)
C26 C25 C27 110.35(15)
C25 C26 H26A 109.5
C25 C26 H26B 109.5
H26A C26 H26B 109.5
C25 C26 H26C 109.5
H26A C26 H26C 109.5
H26B C26 H26C 109.5
C25 C27 H27A 109.5
C25 C27 H27B 109.5
H27A C27 H27B 109.5
C25 C27 H27C 109.5
H27A C27 H27C 109.5
H27B C27 H27C 109.5
C25 C28 H28A 109.5
C25 C28 H28B 109.5
H28A C28 H28B 109.5
C25 C28 H28C 109.5
H28A C28 H28C 109.5
H28B C28 H28C 109.5

loop_
_geom_bond_atom_site_label_1
_geom_bond_atom_site_label_2
_geom_bond_distance
O1 C24 1.214(2)
O2 C24 1.357(2)
O2 C25 1.472(2)
N1 C9 1.319(2)
N1 C1 1.363(2)
N2 C24 1.352(2)
N2 C23 1.462(2)
N2 C20 1.468(2)
C1 C2 1.365(3)
C1 H1 0.9300
C2 C3 1.405(2)
C2 H2 0.9300
C3 C8 1.419(2)
C3 C4 1.428(2)
C4 C5 1.364(3)
C4 H4 0.9300
C5 C6 1.411(3)
C5 H5 0.9300
C6 C7 1.381(3)
C6 H6 0.9300
C7 C8 1.410(2)
C7 H7 0.9300
C8 C9 1.437(2)
C9 C10 1.505(2)
C10 C19 1.375(2)
C10 C11 1.432(2)
C11 C12 1.420(3)
C11 C16 1.423(2)
C12 C13 1.376(3)
C12 H12 0.9300
C13 C14 1.406(3)
C13 H13 0.9300
C14 C15 1.366(3)
C14 H14 0.9300
C15 C16 1.425(3)
C15 H15 0.9300
C16 C17 1.411(3)
C17 C18 1.363(3)
C17 H17 0.9300
C18 C19 1.418(2)
C18 H18 0.9300
C19 C20 1.527(2)
C20 C21 1.519(2)
C20 H20 0.9800
C21 C22 1.320(3)
C21 H21 0.9300
C22 C23 1.495(3)
C22 H22 0.9300
C23 H23A 0.9700
C23 H23B 0.9700
C25 C28 1.511(3)
C25 C26 1.517(3)
C25 C27 1.524(2)
C26 H26A 0.9600
C26 H26B 0.9600
C26 H26C 0.9600
C27 H27A 0.9600
C27 H27B 0.9600
C27 H27C 0.9600
C28 H28A 0.9600
C28 H28B 0.9600
C28 H28C 0.9600

loop_
_geom_torsion_atom_site_label_1
_geom_torsion_atom_site_label_2
_geom_torsion_atom_site_label_3
_geom_torsion_atom_site_label_4
_geom_torsion
C9 N1 C1 C2 -0.2(3)
N1 C1 C2 C3 -1.9(3)
C1 C2 C3 C8 2.3(3)
C1 C2 C3 C4 -177.63(16)
C2 C3 C4 C5 -179.68(17)
C8 C3 C4 C5 0.4(2)
C3 C4 C5 C6 0.3(3)
C4 C5 C6 C7 -0.7(3)
C5 C6 C7 C8 0.5(3)
C6 C7 C8 C3 0.1(2)
C6 C7 C8 C9 -179.49(16)
C2 C3 C8 C7 179.47(15)
C4 C3 C8 C7 -0.6(2)
C2 C3 C8 C9 -0.9(2)
C4 C3 C8 C9 179.08(14)
C1 N1 C9 C8 1.8(3)
C1 N1 C9 C10 -177.15(16)
C7 C8 C9 N1 178.42(16)
C3 C8 C9 N1 -1.2(2)
C7 C8 C9 C10 -2.7(2)
C3 C8 C9 C10 177.65(14)
N1 C9 C10 C19 75.1(2)
C8 C9 C10 C19 -103.83(18)
N1 C9 C10 C11 -103.14(18)
C8 C9 C10 C11 77.90(19)
C19 C10 C11 C12 179.77(15)
C9 C10 C11 C12 -2.0(2)
C19 C10 C11 C16 0.3(2)
C9 C10 C11 C16 178.58(14)
C16 C11 C12 C13 1.4(2)
C10 C11 C12 C13 -178.03(15)
C11 C12 C13 C14 -0.9(3)
C12 C13 C14 C15 -0.3(3)
C13 C14 C15 C16 1.0(3)
C12 C11 C16 C17 179.92(15)
C10 C11 C16 C17 -0.6(2)
C12 C11 C16 C15 -0.7(2)
C10 C11 C16 C15 178.80(15)
C14 C15 C16 C17 178.85(16)
C14 C15 C16 C11 -0.5(2)
C11 C16 C17 C18 -0.2(2)
C15 C16 C17 C18 -179.62(16)
C16 C17 C18 C19 1.4(3)
C11 C10 C19 C18 0.8(2)
C9 C10 C19 C18 -177.46(14)
C11 C10 C19 C20 -179.82(14)
C9 C10 C19 C20 1.9(2)
C17 C18 C19 C10 -1.6(2)
C17 C18 C19 C20 178.95(16)
C24 N2 C20 C21 178.59(16)
C23 N2 C20 C21 0.68(18)
C24 N2 C20 C19 -61.4(2)
C23 N2 C20 C19 120.68(16)
C10 C19 C20 N2 157.85(15)
C18 C19 C20 N2 -22.7(2)
C10 C19 C20 C21 -88.63(18)
C18 C19 C20 C21 90.78(18)
N2 C20 C21 C22 -0.3(2)
C19 C20 C21 C22 -122.17(17)
C20 C21 C22 C23 -0.2(2)
C24 N2 C23 C22 -178.88(15)
C20 N2 C23 C22 -0.81(19)
C21 C22 C23 N2 0.6(2)
C23 N2 C24 O1 -7.0(2)
C20 N2 C24 O1 175.24(16)
C23 N2 C24 O2 173.54(15)
C20 N2 C24 O2 -4.3(2)
C25 O2 C24 O1 -10.5(2)
C25 O2 C24 N2 168.98(13)
C24 O2 C25 C28 64.99(19)
C24 O2 C25 C26 -176.14(14)
C24 O2 C25 C27 -58.97(19)
